data_7717531
loop_
_publ_author_name
'Bilyachenko, Alexey N.'
'Khrustalev, Victor N.'
'Huang, Zhibin'
'Shul'pina, Lidia S.'
'Dorovatovskii, Pavel V.'
'Shubina, Elena S.'
'Ikonnikov, Nikolay S.'
'Lobanov, Nikolai N.'
'Ragimov, Karim'
'Sun, Di'

_publ_section_title
;
 An octanuclear 3-phenyl-5-(2-pyridyl)pyrazolate/phenylsilsesquioxane
 complex: synthesis, unique structure, and catalytic activity.
;
_journal_issue 48
_journal_name_full 'Dalton transactions (Cambridge, England : 2003)'
_journal_page_first 19102
_journal_page_last 19106
_journal_paper_doi 10.1039/d4dt02690j
_journal_volume 53
_journal_year 2024
_chemical_formula_moiety 'C120 H100 Cu8 N12 O22 Si10'
_chemical_formula_sum 'C120 H100 Cu8 N12 O22 Si10'
_chemical_formula_weight 2851.43
_space_group_crystal_system triclinic
_space_group_IT_number 2
_space_group_name_Hall '-P 1'
_space_group_name_H-M_alt 'P -1'
_atom_sites_solution_hydrogens mixed
_atom_sites_solution_primary difmap
_atom_sites_solution_secondary difmap
_audit_creation_method SHELXL-2013
_audit_update_record
;
2024-09-05 deposited with the CCDC.	2024-11-20 downloaded from the CCDC.
;
_cell_angle_alpha 64.6067(17)
_cell_angle_beta 89.6243(14)
_cell_angle_gamma 79.3532(14)
_cell_formula_units_Z 1
_cell_length_a 12.3924(2)
_cell_length_b 17.2730(3)
_cell_length_c 17.8005(3)
_cell_measurement_reflns_used 47616
_cell_measurement_temperature 100(2)
_cell_measurement_theta_max 79.87
_cell_measurement_theta_min 2.75
_cell_volume 3371.53(11)
_computing_cell_refinement 'CrysAlisPro 1.171.41.117a (Rigaku OD, 2021)'
_computing_data_collection 'CrysAlisPro 1.171.41.117a (Rigaku OD, 2021)'
_computing_data_reduction 'CrysAlisPro 1.171.41.117a (Rigaku OD, 2021)'
_computing_molecular_graphics 'SHELXTL (Sheldrick, 2015)'
_computing_publication_material 'SHELXTL (Sheldrick, 2015)'
_computing_structure_refinement 'SHELXL (Sheldrick, 2015)'
_computing_structure_solution 'SHELXT (Sheldrick, 2015)'
_diffrn_ambient_temperature 100(2)
_diffrn_measured_fraction_theta_full 0.983
_diffrn_measured_fraction_theta_max 0.977
_diffrn_measurement_device_type 'Rigaku XtaLAB Synergy-S, HyPix-6000HE area-detector'
_diffrn_measurement_method '\f and \w'
_diffrn_radiation_type CuK\a
_diffrn_radiation_wavelength 1.54184
_diffrn_reflns_av_R_equivalents 0.0683
_diffrn_reflns_av_unetI/netI 0.0391
_diffrn_reflns_Laue_measured_fraction_full 0.983
_diffrn_reflns_Laue_measured_fraction_max 0.977
_diffrn_reflns_limit_h_max 15
_diffrn_reflns_limit_h_min -15
_diffrn_reflns_limit_k_max 18
_diffrn_reflns_limit_k_min -21
_diffrn_reflns_limit_l_max 22
_diffrn_reflns_limit_l_min -22
_diffrn_reflns_number 85875
_diffrn_reflns_point_group_measured_fraction_full 0.983
_diffrn_reflns_point_group_measured_fraction_max 0.977
_diffrn_reflns_theta_full 67.684
_diffrn_reflns_theta_max 79.939
_diffrn_reflns_theta_min 2.891
_diffrn_source 'micro-focus sealed X-ray tube'
_exptl_absorpt_coefficient_mu 2.761
_exptl_absorpt_correction_T_max 1.000
_exptl_absorpt_correction_T_min 0.793
_exptl_absorpt_correction_type multi-scan
_exptl_absorpt_process_details
;
CrysAlisPro 1.171.43.134a (Rigaku Oxford Diffraction, 2024).
Empirical absorption correction using spherical harmonics,
implemented in SCALE3 ABSPACK scaling algorithm.
;
_exptl_crystal_colour green
_exptl_crystal_density_diffrn 1.404
_exptl_crystal_description prism
_exptl_crystal_F_000 1452
_exptl_crystal_size_max 0.13
_exptl_crystal_size_mid 0.12
_exptl_crystal_size_min 0.09
_refine_diff_density_max 2.231
_refine_diff_density_min -1.054
_refine_diff_density_rms 0.198
_refine_ls_extinction_method none
_refine_ls_goodness_of_fit_ref 1.025
_refine_ls_hydrogen_treatment constr
_refine_ls_matrix_type full
_refine_ls_number_parameters 777
_refine_ls_number_reflns 14369
_refine_ls_number_restraints 0
_refine_ls_restrained_S_all 1.025
_refine_ls_R_factor_all 0.1233
_refine_ls_R_factor_gt 0.1178
_refine_ls_shift/su_max 0.000
_refine_ls_shift/su_mean 0.000
_refine_ls_structure_factor_coef Fsqd
_refine_ls_weighting_details 'w=1/[\s^2^(Fo^2^)+(0.01P)^2^+90P] where P=(Fo^2^+2Fc^2^)/3'
_refine_ls_weighting_scheme calc
_refine_ls_wR_factor_gt 0.2716
_refine_ls_wR_factor_ref 0.2738
_reflns_Friedel_coverage 0.000
_reflns_number_gt 12926
_reflns_number_total 14369
_reflns_threshold_expression 'I > 2\s(I)'
_cod_data_source_file d4dt02690j3.cif
_cod_data_source_block 1a
_cod_depositor_comments 'Adding full bibliography for 7717529--7717532.cif.'
_cod_database_code 7717531
_shelx_space_group_comment
;
The symmetry employed for this shelxl refinement is uniquely defined
by the following loop, which should always be used as a source of
symmetry information in preference to the above space-group names.
They are only intended as comments.
;
_shelx_estimated_absorpt_t_min 0.715
_shelx_estimated_absorpt_t_max 0.789
_platon_squeeze_void_probe_radius 1.20
_shelxl_version_number 2013-4

loop_
_space_group_symop_operation_xyz
'x, y, z'
'-x, -y, -z'

loop_
_atom_site_label
_atom_site_type_symbol
_atom_site_fract_x
_atom_site_fract_y
_atom_site_fract_z
_atom_site_U_iso_or_equiv
_atom_site_adp_type
_atom_site_occupancy
_atom_site_site_symmetry_order
_atom_site_calc_flag
_atom_site_refinement_flags_posn
_atom_site_refinement_flags_adp
_atom_site_refinement_flags_occupancy
_atom_site_disorder_assembly
_atom_site_disorder_group
Cu1 Cu 0.50615(10) 0.51903(8) 0.58299(8) 0.0245(3) Uani 1 1 d . . . . .
Cu2 Cu 0.63252(10) 0.35562(8) 0.58750(8) 0.0247(3) Uani 1 1 d . . . . .
Cu3 Cu 0.79142(10) 0.18570(9) 0.63703(8) 0.0303(3) Uani 1 1 d . . . . .
Cu4 Cu 0.65190(10) 0.32042(8) 0.43020(8) 0.0270(3) Uani 1 1 d . . . . .
Si1 Si 0.28581(19) 0.48969(15) 0.66444(15) 0.0271(5) Uani 1 1 d . . . . .
Si2 Si 0.4764(2) 0.34328(16) 0.73934(15) 0.0288(5) Uani 1 1 d . . . . .
Si3 Si 0.52749(19) 0.20022(15) 0.68778(15) 0.0281(5) Uani 1 1 d . . . . .
Si4 Si 0.39822(19) 0.30801(15) 0.51697(15) 0.0275(5) Uani 1 1 d . . . . .
Si5 Si 0.26248(18) 0.47910(15) 0.50036(15) 0.0273(5) Uani 1 1 d . . . . .
O1 O 0.3467(5) 0.3909(4) 0.7287(4) 0.0336(14) Uani 1 1 d . . . . .
O2 O 0.4841(5) 0.2442(4) 0.7519(4) 0.0339(14) Uani 1 1 d . . . . .
O3 O 0.4275(5) 0.2385(4) 0.6102(4) 0.0335(14) Uani 1 1 d . . . . .
O4 O 0.2869(5) 0.3783(4) 0.5128(4) 0.0288(12) Uani 1 1 d . . . . .
O5 O 0.2250(5) 0.4848(4) 0.5861(4) 0.0325(13) Uani 1 1 d . . . . .
O6 O 0.3774(5) 0.5503(4) 0.6347(4) 0.0276(12) Uani 1 1 d . . . . .
O7 O 0.5317(5) 0.3949(4) 0.6539(4) 0.0307(13) Uani 1 1 d . . . . .
O8 O 0.6367(5) 0.2320(4) 0.6480(4) 0.0309(13) Uani 1 1 d . . . . .
O9 O 0.4974(5) 0.3575(4) 0.4822(4) 0.0273(12) Uani 1 1 d . . . . .
O10 O 0.3728(4) 0.5180(4) 0.4735(4) 0.0275(12) Uani 1 1 d . . . . .
O11 O 0.7430(5) 0.3234(4) 0.5224(4) 0.0308(13) Uani 1 1 d . . . . .
H11O H 0.7960 0.3552 0.5063 0.046 Uiso 1 1 d R U . . .
N1 N 0.8326(6) 0.1687(5) 0.7478(5) 0.0341(16) Uani 1 1 d . . . . .
N2 N 0.7746(7) 0.1669(5) 0.8109(5) 0.0381(18) Uani 1 1 d . . . . .
N3 N 0.9619(6) 0.1656(5) 0.6316(5) 0.0362(17) Uani 1 1 d . . . . .
N4 N 0.7072(6) 0.1953(5) 0.4812(5) 0.0289(15) Uani 1 1 d . . . . .
N5 N 0.7575(6) 0.1398(5) 0.5559(5) 0.0305(15) Uani 1 1 d . . . . .
N6 N 0.6028(6) 0.2898(5) 0.3342(5) 0.0315(16) Uani 1 1 d . . . . .
C1 C 0.1796(8) 0.5353(6) 0.7167(5) 0.0312(18) Uani 1 1 d . . . . .
C2 C 0.0679(8) 0.5369(6) 0.7046(6) 0.035(2) Uani 1 1 d . . . . .
H2 H 0.0437 0.5143 0.6689 0.042 Uiso 1 1 calc R U . . .
C3 C -0.0069(9) 0.5721(8) 0.7456(7) 0.045(2) Uani 1 1 d . . . . .
H3 H -0.0829 0.5728 0.7377 0.054 Uiso 1 1 calc R U . . .
C4 C 0.0245(9) 0.6055(8) 0.7967(7) 0.051(3) Uani 1 1 d . . . . .
H4 H -0.0287 0.6286 0.8244 0.061 Uiso 1 1 calc R U . . .
C5 C 0.1343(10) 0.6054(8) 0.8079(8) 0.054(3) Uani 1 1 d . . . . .
H5 H 0.1570 0.6294 0.8429 0.065 Uiso 1 1 calc R U . . .
C6 C 0.2115(8) 0.5708(7) 0.7687(6) 0.040(2) Uani 1 1 d . . . . .
H6 H 0.2871 0.5709 0.7769 0.048 Uiso 1 1 calc R U . . .
C7 C 0.5414(9) 0.3475(7) 0.8315(6) 0.040(2) Uani 1 1 d . . . . .
C8 C 0.4782(11) 0.3644(10) 0.8885(7) 0.059(3) Uani 1 1 d . . . . .
H8 H 0.4004 0.3722 0.8814 0.071 Uiso 1 1 calc R U . . .
C9 C 0.5245(14) 0.3705(11) 0.9561(8) 0.073(4) Uani 1 1 d . . . . .
H9 H 0.4795 0.3783 0.9968 0.088 Uiso 1 1 calc R U . . .
C10 C 0.6385(14) 0.3651(11) 0.9636(8) 0.075(4) Uani 1 1 d . . . . .
H10 H 0.6712 0.3739 1.0067 0.090 Uiso 1 1 calc R U . . .
C11 C 0.7031(12) 0.3467(9) 0.9067(8) 0.061(3) Uani 1 1 d . . . . .
H11 H 0.7810 0.3382 0.9136 0.074 Uiso 1 1 calc R U . . .
C12 C 0.6550(9) 0.3410(7) 0.8411(7) 0.046(2) Uani 1 1 d . . . . .
H12 H 0.7000 0.3322 0.8009 0.055 Uiso 1 1 calc R U . . .
C13 C 0.5466(7) 0.0802(6) 0.7418(6) 0.0306(18) Uani 1 1 d . . . . .
C14 C 0.6095(9) 0.0309(7) 0.8190(7) 0.045(2) Uani 1 1 d . . . . .
H14 H 0.6395 0.0599 0.8462 0.054 Uiso 1 1 calc R U . . .
C15 C 0.6278(10) -0.0594(7) 0.8552(7) 0.050(3) Uani 1 1 d . . . . .
H15 H 0.6706 -0.0922 0.9072 0.059 Uiso 1 1 calc R U . . .
C16 C 0.5837(10) -0.1030(7) 0.8159(8) 0.053(3) Uani 1 1 d . . . . .
H16 H 0.5966 -0.1651 0.8412 0.063 Uiso 1 1 calc R U . . .
C17 C 0.5229(9) -0.0566(7) 0.7422(7) 0.046(2) Uani 1 1 d . . . . .
H17 H 0.4933 -0.0863 0.7156 0.055 Uiso 1 1 calc R U . . .
C18 C 0.5035(8) 0.0332(6) 0.7053(7) 0.039(2) Uani 1 1 d . . . . .
H18 H 0.4598 0.0645 0.6537 0.046 Uiso 1 1 calc R U . . .
C19 C 0.3626(7) 0.2511(6) 0.4548(6) 0.0306(18) Uani 1 1 d . . . . .
C20 C 0.4293(8) 0.1697(6) 0.4662(6) 0.0337(19) Uani 1 1 d . . . . .
H20 H 0.4919 0.1441 0.5056 0.040 Uiso 1 1 calc R U . . .
C21 C 0.4028(9) 0.1282(7) 0.4201(7) 0.043(2) Uani 1 1 d . . . . .
H21 H 0.4482 0.0744 0.4272 0.051 Uiso 1 1 calc R U . . .
C22 C 0.3106(9) 0.1640(7) 0.3631(7) 0.043(2) Uani 1 1 d . . . . .
H22 H 0.2938 0.1341 0.3320 0.052 Uiso 1 1 calc R U . . .
C23 C 0.2431(9) 0.2422(7) 0.3511(7) 0.044(2) Uani 1 1 d . . . . .
H23 H 0.1805 0.2666 0.3117 0.052 Uiso 1 1 calc R U . . .
C24 C 0.2692(8) 0.2848(7) 0.3984(6) 0.038(2) Uani 1 1 d . . . . .
H24 H 0.2221 0.3377 0.3919 0.045 Uiso 1 1 calc R U . . .
C25 C 0.1500(6) 0.5493(5) 0.4177(5) 0.0193(14) Uani 1 1 d . . . . .
C26 C 0.1646(8) 0.5696(6) 0.3340(6) 0.038(2) Uani 1 1 d . . . . .
H26 H 0.2302 0.5429 0.3194 0.045 Uiso 1 1 calc R U . . .
C27 C 0.0837(9) 0.6287(7) 0.2716(7) 0.049(3) Uani 1 1 d . . . . .
H27 H 0.0967 0.6448 0.2147 0.059 Uiso 1 1 calc R U . . .
C28 C -0.0143(9) 0.6639(7) 0.2916(8) 0.049(3) Uani 1 1 d . . . . .
H28 H -0.0699 0.7023 0.2487 0.058 Uiso 1 1 calc R U . . .
C29 C -0.0321(8) 0.6435(7) 0.3741(7) 0.041(2) Uani 1 1 d . . . . .
H29 H -0.0994 0.6686 0.3882 0.050 Uiso 1 1 calc R U . . .
C30 C 0.0480(8) 0.5867(6) 0.4354(7) 0.038(2) Uani 1 1 d . . . . .
H30 H 0.0343 0.5721 0.4920 0.045 Uiso 1 1 calc R U . . .
C31 C 0.8479(9) 0.1349(7) 0.8780(7) 0.043(2) Uani 1 1 d . . . . .
C32 C 0.9549(9) 0.1170(7) 0.8562(7) 0.046(2) Uani 1 1 d . . . . .
H32 H 1.0218 0.0952 0.8909 0.055 Uiso 1 1 calc R U . . .
C33 C 0.9402(8) 0.1388(7) 0.7722(6) 0.039(2) Uani 1 1 d . . . . .
C34 C 1.0136(9) 0.1374(7) 0.7096(7) 0.045(2) Uani 1 1 d . . . . .
C35 C 1.1275(9) 0.1150(9) 0.7229(8) 0.056(3) Uani 1 1 d . . . . .
H35 H 1.1621 0.0948 0.7773 0.067 Uiso 1 1 calc R U . . .
C36 C 1.1903(10) 0.1220(10) 0.6571(8) 0.064(4) Uani 1 1 d . . . . .
H36 H 1.2683 0.1048 0.6664 0.077 Uiso 1 1 calc R U . . .
C37 C 1.1409(9) 0.1537(7) 0.5780(8) 0.050(3) Uani 1 1 d . . . . .
H37 H 1.1838 0.1607 0.5319 0.060 Uiso 1 1 calc R U . . .
C38 C 1.0255(8) 0.1755(7) 0.5670(7) 0.040(2) Uani 1 1 d . . . . .
C39 C 0.8096(11) 0.1215(7) 0.9604(7) 0.049(3) Uani 1 1 d . . . . .
C40 C 0.6968(10) 0.1305(8) 0.9729(7) 0.048(3) Uani 1 1 d . . . . .
H40 H 0.6454 0.1480 0.9265 0.058 Uiso 1 1 calc R U . . .
C41 C 0.6571(13) 0.1150(8) 1.0507(8) 0.063(4) Uani 1 1 d . . . . .
H41 H 0.5804 0.1201 1.0576 0.076 Uiso 1 1 calc R U . . .
C42 C 0.7336(11) 0.0916(8) 1.1180(8) 0.057(3) Uani 1 1 d . . . . .
H42 H 0.7092 0.0808 1.1717 0.068 Uiso 1 1 calc R U . . .
C43 C 0.8447(12) 0.0843(9) 1.1064(8) 0.060(3) Uani 1 1 d . . . . .
H43 H 0.8959 0.0695 1.1523 0.072 Uiso 1 1 calc R U . . .
C44 C 0.8829(12) 0.0981(8) 1.0296(7) 0.055(3) Uani 1 1 d . . . . .
H44 H 0.9598 0.0915 1.0236 0.066 Uiso 1 1 calc R U . . .
C45 C 0.9695(10) 0.2143(7) 0.4792(7) 0.047(2) Uani 1 1 d . . . . .
H45A H 0.9355 0.1707 0.4723 0.071 Uiso 1 1 calc R U . . .
H45B H 1.0243 0.2316 0.4384 0.071 Uiso 1 1 calc R U . . .
H45C H 0.9127 0.2658 0.4703 0.071 Uiso 1 1 calc R U . . .
C46 C 0.8008(7) 0.0624(5) 0.5525(6) 0.0301(18) Uani 1 1 d . . . . .
C47 C 0.7748(8) 0.0718(6) 0.4728(6) 0.035(2) Uani 1 1 d . . . . .
H47 H 0.7937 0.0289 0.4524 0.042 Uiso 1 1 calc R U . . .
C48 C 0.7161(7) 0.1562(6) 0.4293(6) 0.0306(18) Uani 1 1 d . . . . .
C49 C 0.6636(8) 0.2104(6) 0.3454(6) 0.0329(19) Uani 1 1 d . . . . .
C50 C 0.6705(9) 0.1845(7) 0.2814(6) 0.042(2) Uani 1 1 d . . . . .
H50 H 0.7156 0.1303 0.2895 0.050 Uiso 1 1 calc R U . . .
C51 C 0.6108(9) 0.2387(7) 0.2055(7) 0.044(2) Uani 1 1 d . . . . .
H51 H 0.6161 0.2234 0.1601 0.052 Uiso 1 1 calc R U . . .
C52 C 0.5434(9) 0.3156(7) 0.1974(7) 0.046(2) Uani 1 1 d . . . . .
H52 H 0.5003 0.3527 0.1463 0.055 Uiso 1 1 calc R U . . .
C53 C 0.5379(8) 0.3393(6) 0.2621(6) 0.0330(19) Uani 1 1 d . . . . .
C54 C 0.8615(7) -0.0115(5) 0.6264(6) 0.0319(19) Uani 1 1 d . . . . .
C55 C 0.8353(8) -0.0258(6) 0.7056(6) 0.036(2) Uani 1 1 d . . . . .
H55 H 0.7761 0.0131 0.7133 0.043 Uiso 1 1 calc R U . . .
C56 C 0.8943(10) -0.0963(7) 0.7750(7) 0.048(3) Uani 1 1 d . . . . .
H56 H 0.8762 -0.1051 0.8296 0.058 Uiso 1 1 calc R U . . .
C57 C 0.9793(9) -0.1535(7) 0.7641(7) 0.045(2) Uani 1 1 d . . . . .
H57 H 1.0203 -0.2015 0.8112 0.054 Uiso 1 1 calc R U . . .
C58 C 1.0049(9) -0.1408(7) 0.6839(7) 0.048(3) Uani 1 1 d . . . . .
H58 H 1.0633 -0.1800 0.6761 0.057 Uiso 1 1 calc R U . . .
C59 C 0.9452(8) -0.0709(6) 0.6161(7) 0.039(2) Uani 1 1 d . . . . .
H59 H 0.9614 -0.0632 0.5614 0.047 Uiso 1 1 calc R U . . .
C60 C 0.4611(8) 0.4223(7) 0.2541(6) 0.038(2) Uani 1 1 d . . . . .
H60A H 0.4053 0.4072 0.2944 0.057 Uiso 1 1 calc R U . . .
H60B H 0.4249 0.4541 0.1974 0.057 Uiso 1 1 calc R U . . .
H60C H 0.5036 0.4593 0.2653 0.057 Uiso 1 1 calc R U . . .

loop_
_atom_site_aniso_label
_atom_site_aniso_U_11
_atom_site_aniso_U_22
_atom_site_aniso_U_33
_atom_site_aniso_U_23
_atom_site_aniso_U_13
_atom_site_aniso_U_12
Cu1 0.0239(6) 0.0242(6) 0.0321(6) -0.0188(5) 0.0054(5) -0.0042(5)
Cu2 0.0239(6) 0.0235(6) 0.0332(6) -0.0190(5) 0.0044(5) -0.0031(4)
Cu3 0.0264(6) 0.0326(7) 0.0373(7) -0.0218(6) 0.0017(5) -0.0016(5)
Cu4 0.0269(6) 0.0264(6) 0.0344(7) -0.0201(5) 0.0049(5) -0.0037(5)
Si1 0.0244(11) 0.0270(11) 0.0363(12) -0.0200(10) 0.0085(9) -0.0048(9)
Si2 0.0316(12) 0.0284(11) 0.0302(11) -0.0167(10) 0.0053(9) -0.0053(9)
Si3 0.0274(11) 0.0251(11) 0.0346(12) -0.0161(10) 0.0033(9) -0.0039(9)
Si4 0.0271(11) 0.0267(11) 0.0354(12) -0.0196(10) 0.0052(9) -0.0063(9)
Si5 0.0227(11) 0.0306(12) 0.0359(12) -0.0209(10) 0.0057(9) -0.0063(9)
O1 0.030(3) 0.034(3) 0.042(4) -0.021(3) 0.012(3) -0.006(3)
O2 0.032(3) 0.034(3) 0.034(3) -0.016(3) 0.006(3) 0.001(3)
O3 0.026(3) 0.043(4) 0.053(4) -0.039(3) 0.009(3) -0.014(3)
O4 0.023(3) 0.031(3) 0.040(3) -0.022(3) 0.005(2) -0.007(2)
O5 0.028(3) 0.040(3) 0.042(4) -0.028(3) 0.013(3) -0.011(3)
O6 0.027(3) 0.028(3) 0.033(3) -0.018(3) 0.006(2) -0.007(2)
O7 0.033(3) 0.027(3) 0.033(3) -0.014(3) 0.006(2) -0.005(2)
O8 0.023(3) 0.031(3) 0.039(3) -0.016(3) 0.004(2) -0.002(2)
O9 0.027(3) 0.025(3) 0.035(3) -0.019(2) 0.006(2) -0.004(2)
O10 0.020(3) 0.031(3) 0.040(3) -0.025(3) 0.006(2) -0.004(2)
O11 0.022(3) 0.037(3) 0.040(3) -0.024(3) 0.002(2) -0.005(2)
N1 0.028(4) 0.041(4) 0.035(4) -0.019(3) 0.002(3) -0.006(3)
N2 0.040(4) 0.040(4) 0.040(4) -0.025(4) 0.002(3) 0.001(3)
N3 0.028(4) 0.039(4) 0.048(5) -0.027(4) 0.010(3) -0.004(3)
N4 0.025(3) 0.033(4) 0.035(4) -0.022(3) 0.005(3) -0.002(3)
N5 0.037(4) 0.027(4) 0.033(4) -0.020(3) 0.004(3) -0.003(3)
N6 0.035(4) 0.034(4) 0.031(4) -0.020(3) 0.001(3) -0.003(3)
C1 0.038(5) 0.030(4) 0.031(4) -0.017(4) 0.009(4) -0.010(4)
C2 0.034(5) 0.032(5) 0.045(5) -0.023(4) 0.007(4) 0.000(4)
C3 0.035(5) 0.058(7) 0.052(6) -0.035(5) 0.005(4) -0.003(5)
C4 0.042(6) 0.063(7) 0.060(7) -0.042(6) 0.020(5) 0.000(5)
C5 0.048(6) 0.066(8) 0.073(8) -0.054(7) 0.015(6) -0.009(5)
C6 0.033(5) 0.055(6) 0.047(6) -0.036(5) 0.009(4) -0.007(4)
C7 0.052(6) 0.037(5) 0.039(5) -0.022(4) 0.005(4) -0.015(4)
C8 0.055(7) 0.096(10) 0.047(6) -0.046(7) 0.022(5) -0.024(7)
C9 0.098(12) 0.100(11) 0.051(7) -0.051(8) 0.023(7) -0.043(9)
C10 0.105(12) 0.097(11) 0.035(6) -0.032(7) 0.000(7) -0.041(10)
C11 0.069(8) 0.069(8) 0.052(7) -0.030(6) -0.010(6) -0.020(7)
C12 0.047(6) 0.049(6) 0.043(6) -0.023(5) -0.005(5) -0.002(5)
C13 0.027(4) 0.026(4) 0.038(5) -0.014(4) 0.007(3) -0.004(3)
C14 0.050(6) 0.041(6) 0.042(6) -0.016(5) 0.006(5) -0.010(5)
C15 0.059(7) 0.031(5) 0.051(6) -0.015(5) 0.004(5) 0.002(5)
C16 0.060(7) 0.038(6) 0.057(7) -0.019(5) 0.021(6) -0.010(5)
C17 0.052(6) 0.036(5) 0.059(7) -0.027(5) 0.011(5) -0.013(5)
C18 0.043(5) 0.036(5) 0.047(6) -0.025(4) 0.010(4) -0.017(4)
C19 0.030(4) 0.028(4) 0.037(5) -0.018(4) 0.010(4) -0.006(3)
C20 0.034(5) 0.029(4) 0.044(5) -0.025(4) 0.005(4) -0.002(4)
C21 0.050(6) 0.036(5) 0.054(6) -0.031(5) 0.007(5) -0.006(4)
C22 0.055(6) 0.042(5) 0.053(6) -0.035(5) 0.008(5) -0.021(5)
C23 0.041(5) 0.053(6) 0.049(6) -0.032(5) 0.001(4) -0.010(5)
C24 0.030(5) 0.048(6) 0.049(6) -0.032(5) 0.000(4) -0.013(4)
C25 0.017(3) 0.014(3) 0.036(4) -0.019(3) 0.001(3) -0.003(3)
C26 0.037(5) 0.033(5) 0.038(5) -0.014(4) 0.002(4) 0.001(4)
C27 0.046(6) 0.042(6) 0.049(6) -0.012(5) -0.010(5) -0.008(5)
C28 0.039(6) 0.039(6) 0.063(7) -0.017(5) -0.007(5) -0.008(4)
C29 0.020(4) 0.038(5) 0.066(7) -0.023(5) -0.002(4) -0.007(4)
C30 0.028(4) 0.033(5) 0.050(6) -0.018(4) 0.003(4) -0.003(4)
C31 0.046(6) 0.043(6) 0.042(5) -0.019(5) 0.005(4) -0.012(5)
C32 0.046(6) 0.047(6) 0.048(6) -0.027(5) -0.002(5) -0.001(5)
C33 0.031(5) 0.038(5) 0.043(5) -0.017(4) 0.002(4) -0.002(4)
C34 0.037(5) 0.048(6) 0.046(6) -0.018(5) 0.004(4) -0.006(4)
C35 0.032(5) 0.077(8) 0.050(7) -0.022(6) 0.006(5) -0.005(5)
C36 0.030(6) 0.093(10) 0.062(8) -0.028(7) 0.017(5) -0.009(6)
C37 0.033(5) 0.043(6) 0.059(7) -0.014(5) 0.017(5) 0.006(4)
C38 0.028(5) 0.040(5) 0.047(6) -0.016(4) 0.010(4) -0.002(4)
C39 0.070(8) 0.045(6) 0.034(5) -0.017(5) -0.003(5) -0.014(5)
C40 0.052(6) 0.052(6) 0.042(6) -0.025(5) 0.003(5) -0.005(5)
C41 0.088(10) 0.052(7) 0.050(7) -0.027(6) 0.017(7) -0.003(7)
C42 0.068(8) 0.053(7) 0.045(6) -0.024(5) 0.004(6) 0.005(6)
C43 0.070(8) 0.073(9) 0.043(6) -0.033(6) -0.002(6) -0.011(7)
C44 0.068(8) 0.050(7) 0.046(6) -0.024(5) -0.002(6) -0.005(6)
C45 0.051(6) 0.047(6) 0.045(6) -0.019(5) 0.015(5) -0.018(5)
C46 0.030(4) 0.023(4) 0.037(5) -0.014(4) 0.005(3) 0.000(3)
C47 0.036(5) 0.032(5) 0.041(5) -0.024(4) 0.007(4) 0.001(4)
C48 0.030(4) 0.036(5) 0.035(5) -0.025(4) 0.008(3) -0.006(4)
C49 0.037(5) 0.025(4) 0.044(5) -0.023(4) 0.005(4) -0.004(4)
C50 0.054(6) 0.038(5) 0.040(5) -0.025(4) 0.004(4) -0.006(4)
C51 0.055(6) 0.046(6) 0.042(5) -0.031(5) 0.007(5) -0.008(5)
C52 0.046(6) 0.052(6) 0.039(5) -0.026(5) -0.007(4) 0.005(5)
C53 0.032(5) 0.031(4) 0.039(5) -0.018(4) -0.001(4) -0.009(4)
C54 0.031(4) 0.021(4) 0.046(5) -0.019(4) 0.001(4) 0.000(3)
C55 0.037(5) 0.033(5) 0.042(5) -0.021(4) 0.002(4) -0.004(4)
C56 0.051(6) 0.050(6) 0.041(6) -0.019(5) 0.003(5) -0.002(5)
C57 0.047(6) 0.036(5) 0.046(6) -0.015(5) -0.006(5) 0.000(4)
C58 0.049(6) 0.031(5) 0.055(6) -0.018(5) -0.004(5) 0.011(4)
C59 0.041(5) 0.029(5) 0.049(6) -0.022(4) 0.007(4) 0.002(4)
C60 0.034(5) 0.042(5) 0.041(5) -0.021(4) 0.000(4) -0.007(4)

loop_
_atom_type_symbol
_atom_type_description
_atom_type_scat_dispersion_real
_atom_type_scat_dispersion_imag
_atom_type_scat_source
C C 0.0181 0.0091 'International Tables Vol C Tables 4.2.6.8 and 6.1.1.4'
H H 0.0000 0.0000 'International Tables Vol C Tables 4.2.6.8 and 6.1.1.4'
Cu Cu -1.9646 0.5888 'International Tables Vol C Tables 4.2.6.8 and 6.1.1.4'
N N 0.0311 0.0180 'International Tables Vol C Tables 4.2.6.8 and 6.1.1.4'
O O 0.0492 0.0322 'International Tables Vol C Tables 4.2.6.8 and 6.1.1.4'
Si Si 0.2541 0.3302 'International Tables Vol C Tables 4.2.6.8 and 6.1.1.4'

loop_
_geom_angle_atom_site_label_1
_geom_angle_atom_site_label_2
_geom_angle_atom_site_label_3
_geom_angle
_geom_angle_site_symmetry_1
_geom_angle_site_symmetry_3
_geom_angle_publ_flag
O7 Cu1 O9 171.5(3) . 2_666 ?
O7 Cu1 O6 96.2(3) . . ?
O9 Cu1 O6 88.4(2) 2_666 . ?
O7 Cu1 O10 81.9(3) . 2_666 ?
O9 Cu1 O10 94.2(2) 2_666 2_666 ?
O6 Cu1 O10 174.4(2) . 2_666 ?
O7 Cu1 Cu2 40.94(18) . . ?
O9 Cu1 Cu2 135.95(18) 2_666 . ?
O6 Cu1 Cu2 135.28(18) . . ?
O10 Cu1 Cu2 41.73(18) 2_666 . ?
O7 Cu1 Cu4 136.78(19) . 2_666 ?
O9 Cu1 Cu4 47.84(17) 2_666 2_666 ?
O6 Cu1 Cu4 40.68(17) . 2_666 ?
O10 Cu1 Cu4 141.29(19) 2_666 2_666 ?
Cu2 Cu1 Cu4 171.58(6) . 2_666 ?
O8 Cu2 O7 98.0(3) . . ?
O8 Cu2 O11 85.7(3) . . ?
O7 Cu2 O11 174.3(3) . . ?
O8 Cu2 O10 179.4(3) . 2_666 ?
O7 Cu2 O10 81.5(2) . 2_666 ?
O11 Cu2 O10 94.9(3) . 2_666 ?
O8 Cu2 Cu1 137.81(18) . . ?
O7 Cu2 Cu1 40.63(18) . . ?
O11 Cu2 Cu1 136.3(2) . . ?
O10 Cu2 Cu1 41.64(16) 2_666 . ?
O8 Cu2 Cu3 40.69(18) . . ?
O7 Cu2 Cu3 129.66(19) . . ?
O11 Cu2 Cu3 51.66(19) . . ?
O10 Cu2 Cu3 139.77(17) 2_666 . ?
Cu1 Cu2 Cu3 163.47(6) . . ?
N1 Cu3 O8 90.3(3) . . ?
N1 Cu3 N5 151.5(3) . . ?
O8 Cu3 N5 96.3(3) . . ?
N1 Cu3 N3 81.6(3) . . ?
O8 Cu3 N3 164.2(3) . . ?
N5 Cu3 N3 97.2(3) . . ?
N1 Cu3 O11 123.9(3) . . ?
O8 Cu3 O11 74.4(2) . . ?
N5 Cu3 O11 84.5(3) . . ?
N3 Cu3 O11 98.8(3) . . ?
N1 Cu3 Cu2 96.5(2) . . ?
O8 Cu3 Cu2 39.40(18) . . ?
N5 Cu3 Cu2 106.1(2) . . ?
N3 Cu3 Cu2 127.9(2) . . ?
O11 Cu3 Cu2 40.54(15) . . ?
N4 Cu4 O6 168.3(3) . 2_666 ?
N4 Cu4 O11 86.7(3) . . ?
O6 Cu4 O11 92.8(2) 2_666 . ?
N4 Cu4 N6 80.0(3) . . ?
O6 Cu4 N6 97.7(3) 2_666 . ?
O11 Cu4 N6 161.7(3) . . ?
N4 Cu4 O9 112.2(3) . . ?
O6 Cu4 O9 79.5(2) 2_666 . ?
O11 Cu4 O9 90.5(2) . . ?
N6 Cu4 O9 106.0(3) . . ?
N4 Cu4 Cu1 152.0(2) . 2_666 ?
O6 Cu4 Cu1 39.60(17) 2_666 2_666 ?
O11 Cu4 Cu1 89.74(17) . 2_666 ?
N6 Cu4 Cu1 107.9(2) . 2_666 ?
O9 Cu4 Cu1 40.03(15) . 2_666 ?
O6 Si1 O1 108.6(3) . . ?
O6 Si1 O5 111.9(3) . . ?
O1 Si1 O5 108.2(3) . . ?
O6 Si1 C1 109.4(4) . . ?
O1 Si1 C1 110.3(4) . . ?
O5 Si1 C1 108.4(4) . . ?
O2 Si2 O7 107.8(3) . . ?
O2 Si2 O1 109.1(3) . . ?
O7 Si2 O1 108.3(3) . . ?
O2 Si2 C7 112.0(4) . . ?
O7 Si2 C7 112.5(4) . . ?
O1 Si2 C7 106.9(4) . . ?
O8 Si3 O2 110.6(3) . . ?
O8 Si3 O3 108.0(3) . . ?
O2 Si3 O3 106.2(3) . . ?
O8 Si3 C13 112.5(4) . . ?
O2 Si3 C13 110.4(4) . . ?
O3 Si3 C13 108.9(4) . . ?
O3 Si4 O9 110.7(3) . . ?
O3 Si4 O4 108.2(3) . . ?
O9 Si4 O4 110.1(3) . . ?
O3 Si4 C19 108.3(4) . . ?
O9 Si4 C19 112.5(4) . . ?
O4 Si4 C19 106.8(4) . . ?
O10 Si5 O4 108.7(3) . . ?
O10 Si5 O5 110.0(3) . . ?
O4 Si5 O5 110.9(3) . . ?
O10 Si5 C25 108.2(3) . . ?
O4 Si5 C25 112.0(3) . . ?
O5 Si5 C25 107.0(3) . . ?
Si1 O1 Si2 129.2(4) . . ?
Si2 O2 Si3 128.8(4) . . ?
Si4 O3 Si3 141.1(4) . . ?
Si5 O4 Si4 134.4(4) . . ?
Si5 O5 Si1 135.9(4) . . ?
Si1 O6 Cu1 121.1(3) . . ?
Si1 O6 Cu4 126.3(3) . 2_666 ?
Cu1 O6 Cu4 99.7(3) . 2_666 ?
Si2 O7 Cu1 128.6(4) . . ?
Si2 O7 Cu2 132.9(4) . . ?
Cu1 O7 Cu2 98.4(3) . . ?
Si3 O8 Cu2 118.7(3) . . ?
Si3 O8 Cu3 141.4(4) . . ?
Cu2 O8 Cu3 99.9(3) . . ?
Si4 O9 Cu1 129.5(3) . 2_666 ?
Si4 O9 Cu4 131.3(3) . . ?
Cu1 O9 Cu4 92.1(2) 2_666 . ?
Si5 O10 Cu1 128.1(3) . 2_666 ?
Si5 O10 Cu2 121.8(3) . 2_666 ?
Cu1 O10 Cu2 96.6(3) 2_666 2_666 ?
Cu2 O11 Cu4 103.2(3) . . ?
Cu2 O11 Cu3 87.8(2) . . ?
Cu4 O11 Cu3 112.4(3) . . ?
Cu2 O11 H11O 116.5 . . ?
Cu4 O11 H11O 116.3 . . ?
Cu3 O11 H11O 116.5 . . ?
N2 N1 C33 111.3(8) . . ?
N2 N1 Cu3 132.6(6) . . ?
C33 N1 Cu3 115.1(7) . . ?
N1 N2 C31 106.1(8) . . ?
C38 N3 C34 118.2(9) . . ?
C38 N3 Cu3 131.7(7) . . ?
C34 N3 Cu3 110.1(6) . . ?
N5 N4 C48 110.1(7) . . ?
N5 N4 Cu4 132.5(6) . . ?
C48 N4 Cu4 116.2(6) . . ?
N4 N5 C46 107.6(7) . . ?
N4 N5 Cu3 119.4(5) . . ?
C46 N5 Cu3 130.7(6) . . ?
C53 N6 C49 118.7(8) . . ?
C53 N6 Cu4 131.2(6) . . ?
C49 N6 Cu4 109.3(6) . . ?
C2 C1 C6 118.7(8) . . ?
C2 C1 Si1 121.8(7) . . ?
C6 C1 Si1 119.5(7) . . ?
C3 C2 C1 118.7(9) . . ?
C3 C2 H2 120.7 . . ?
C1 C2 H2 120.7 . . ?
C4 C3 C2 122.4(10) . . ?
C4 C3 H3 118.8 . . ?
C2 C3 H3 118.8 . . ?
C3 C4 C5 119.2(9) . . ?
C3 C4 H4 120.4 . . ?
C5 C4 H4 120.4 . . ?
C4 C5 C6 120.2(10) . . ?
C4 C5 H5 119.9 . . ?
C6 C5 H5 119.9 . . ?
C5 C6 C1 120.7(10) . . ?
C5 C6 H6 119.6 . . ?
C1 C6 H6 119.6 . . ?
C8 C7 C12 117.6(10) . . ?
C8 C7 Si2 121.0(9) . . ?
C12 C7 Si2 121.2(8) . . ?
C7 C8 C9 122.0(13) . . ?
C7 C8 H8 119.0 . . ?
C9 C8 H8 119.0 . . ?
C8 C9 C10 119.1(12) . . ?
C8 C9 H9 120.4 . . ?
C10 C9 H9 120.4 . . ?
C11 C10 C9 118.9(12) . . ?
C11 C10 H10 120.6 . . ?
C9 C10 H10 120.6 . . ?
C12 C11 C10 120.3(13) . . ?
C12 C11 H11 119.9 . . ?
C10 C11 H11 119.9 . . ?
C11 C12 C7 121.8(11) . . ?
C11 C12 H12 119.1 . . ?
C7 C12 H12 119.1 . . ?
C14 C13 C18 117.0(9) . . ?
C14 C13 Si3 121.9(7) . . ?
C18 C13 Si3 121.1(7) . . ?
C15 C14 C13 120.3(10) . . ?
C15 C14 H14 119.9 . . ?
C13 C14 H14 119.9 . . ?
C14 C15 C16 120.5(11) . . ?
C14 C15 H15 119.8 . . ?
C16 C15 H15 119.8 . . ?
C17 C16 C15 119.9(10) . . ?
C17 C16 H16 120.1 . . ?
C15 C16 H16 120.1 . . ?
C16 C17 C18 120.5(11) . . ?
C16 C17 H17 119.7 . . ?
C18 C17 H17 119.7 . . ?
C17 C18 C13 121.9(10) . . ?
C17 C18 H18 119.1 . . ?
C13 C18 H18 119.1 . . ?
C24 C19 C20 118.2(8) . . ?
C24 C19 Si4 121.7(7) . . ?
C20 C19 Si4 120.1(7) . . ?
C21 C20 C19 119.8(9) . . ?
C21 C20 H20 120.1 . . ?
C19 C20 H20 120.1 . . ?
C20 C21 C22 120.9(9) . . ?
C20 C21 H21 119.5 . . ?
C22 C21 H21 119.5 . . ?
C23 C22 C21 121.0(9) . . ?
C23 C22 H22 119.5 . . ?
C21 C22 H22 119.5 . . ?
C22 C23 C24 118.4(10) . . ?
C22 C23 H23 120.8 . . ?
C24 C23 H23 120.8 . . ?
C19 C24 C23 121.6(9) . . ?
C19 C24 H24 119.2 . . ?
C23 C24 H24 119.2 . . ?
C26 C25 C30 116.7(8) . . ?
C26 C25 Si5 120.9(6) . . ?
C30 C25 Si5 122.4(7) . . ?
C25 C26 C27 120.6(9) . . ?
C25 C26 H26 119.7 . . ?
C27 C26 H26 119.7 . . ?
C28 C27 C26 120.7(11) . . ?
C28 C27 H27 119.7 . . ?
C26 C27 H27 119.7 . . ?
C27 C28 C29 120.0(10) . . ?
C27 C28 H28 120.0 . . ?
C29 C28 H28 120.0 . . ?
C30 C29 C28 119.4(10) . . ?
C30 C29 H29 120.3 . . ?
C28 C29 H29 120.3 . . ?
C29 C30 C25 122.5(10) . . ?
C29 C30 H30 118.7 . . ?
C25 C30 H30 118.7 . . ?
N2 C31 C32 110.7(9) . . ?
N2 C31 C39 120.1(10) . . ?
C32 C31 C39 129.2(10) . . ?
C33 C32 C31 103.5(9) . . ?
C33 C32 H32 128.3 . . ?
C31 C32 H32 128.3 . . ?
N1 C33 C32 108.5(9) . . ?
N1 C33 C34 117.4(9) . . ?
C32 C33 C34 134.2(10) . . ?
N3 C34 C35 121.0(10) . . ?
N3 C34 C33 114.3(9) . . ?
C35 C34 C33 124.6(10) . . ?
C36 C35 C34 119.7(12) . . ?
C36 C35 H35 120.1 . . ?
C34 C35 H35 120.1 . . ?
C37 C36 C35 120.4(11) . . ?
C37 C36 H36 119.8 . . ?
C35 C36 H36 119.8 . . ?
C36 C37 C38 118.2(10) . . ?
C36 C37 H37 120.9 . . ?
C38 C37 H37 120.9 . . ?
N3 C38 C37 122.3(10) . . ?
N3 C38 C45 118.7(9) . . ?
C37 C38 C45 118.9(9) . . ?
C44 C39 C40 117.1(11) . . ?
C44 C39 C31 122.1(12) . . ?
C40 C39 C31 120.9(10) . . ?
C41 C40 C39 122.8(12) . . ?
C41 C40 H40 118.6 . . ?
C39 C40 H40 118.6 . . ?
C40 C41 C42 118.0(14) . . ?
C40 C41 H41 121.0 . . ?
C42 C41 H41 121.0 . . ?
C43 C42 C41 120.0(12) . . ?
C43 C42 H42 120.0 . . ?
C41 C42 H42 120.0 . . ?
C44 C43 C42 121.4(12) . . ?
C44 C43 H43 119.3 . . ?
C42 C43 H43 119.3 . . ?
C43 C44 C39 120.8(13) . . ?
C43 C44 H44 119.6 . . ?
C39 C44 H44 119.6 . . ?
C38 C45 H45A 109.5 . . ?
C38 C45 H45B 109.5 . . ?
H45A C45 H45B 109.5 . . ?
C38 C45 H45C 109.5 . . ?
H45A C45 H45C 109.5 . . ?
H45B C45 H45C 109.5 . . ?
N5 C46 C47 108.2(8) . . ?
N5 C46 C54 119.9(8) . . ?
C47 C46 C54 131.9(8) . . ?
C48 C47 C46 106.0(7) . . ?
C48 C47 H47 127.0 . . ?
C46 C47 H47 127.0 . . ?
N4 C48 C47 108.0(8) . . ?
N4 C48 C49 115.4(8) . . ?
C47 C48 C49 136.6(8) . . ?
N6 C49 C50 121.5(9) . . ?
N6 C49 C48 114.5(7) . . ?
C50 C49 C48 124.0(8) . . ?
C51 C50 C49 119.3(9) . . ?
C51 C50 H50 120.4 . . ?
C49 C50 H50 120.4 . . ?
C52 C51 C50 118.4(9) . . ?
C52 C51 H51 120.8 . . ?
C50 C51 H51 120.8 . . ?
C51 C52 C53 121.0(10) . . ?
C51 C52 H52 119.5 . . ?
C53 C52 H52 119.5 . . ?
N6 C53 C52 120.7(9) . . ?
N6 C53 C60 118.4(8) . . ?
C52 C53 C60 120.9(9) . . ?
C55 C54 C59 118.8(9) . . ?
C55 C54 C46 121.9(8) . . ?
C59 C54 C46 119.2(9) . . ?
C54 C55 C56 120.9(9) . . ?
C54 C55 H55 119.5 . . ?
C56 C55 H55 119.5 . . ?
C57 C56 C55 119.7(10) . . ?
C57 C56 H56 120.2 . . ?
C55 C56 H56 120.2 . . ?
C56 C57 C58 119.9(10) . . ?
C56 C57 H57 120.1 . . ?
C58 C57 H57 120.1 . . ?
C59 C58 C57 119.6(10) . . ?
C59 C58 H58 120.2 . . ?
C57 C58 H58 120.2 . . ?
C58 C59 C54 121.0(10) . . ?
C58 C59 H59 119.5 . . ?
C54 C59 H59 119.5 . . ?
C53 C60 H60A 109.5 . . ?
C53 C60 H60B 109.5 . . ?
H60A C60 H60B 109.5 . . ?
C53 C60 H60C 109.5 . . ?
H60A C60 H60C 109.5 . . ?
H60B C60 H60C 109.5 . . ?

loop_
_geom_bond_atom_site_label_1
_geom_bond_atom_site_label_2
_geom_bond_distance
_geom_bond_site_symmetry_2
_geom_bond_publ_flag
Cu1 O7 1.931(6) . ?
Cu1 O9 1.933(6) 2_666 ?
Cu1 O6 1.943(6) . ?
Cu1 O10 1.962(6) 2_666 ?
Cu1 Cu2 2.9326(16) . ?
Cu1 Cu4 3.0037(16) 2_666 ?
Cu2 O8 1.926(6) . ?
Cu2 O7 1.943(6) . ?
Cu2 O11 1.945(6) . ?
Cu2 O10 1.965(6) 2_666 ?
Cu2 Cu3 2.9896(17) . ?
Cu3 N1 1.923(8) . ?
Cu3 O8 1.979(6) . ?
Cu3 N5 2.000(7) . ?
Cu3 N3 2.085(8) . ?
Cu3 O11 2.347(7) . ?
Cu4 N4 1.935(7) . ?
Cu4 O6 1.986(6) 2_666 ?
Cu4 O11 2.021(6) . ?
Cu4 N6 2.116(7) . ?
Cu4 O9 2.228(6) . ?
Cu4 Cu1 3.0037(16) 2_666 ?
Si1 O6 1.619(6) . ?
Si1 O1 1.628(7) . ?
Si1 O5 1.630(7) . ?
Si1 C1 1.857(9) . ?
Si2 O2 1.613(7) . ?
Si2 O7 1.620(6) . ?
Si2 O1 1.636(7) . ?
Si2 C7 1.867(10) . ?
Si3 O8 1.601(6) . ?
Si3 O2 1.659(6) . ?
Si3 O3 1.678(7) . ?
Si3 C13 1.842(9) . ?
Si4 O3 1.570(7) . ?
Si4 O9 1.597(6) . ?
Si4 O4 1.639(6) . ?
Si4 C19 1.866(9) . ?
Si5 O10 1.614(6) . ?
Si5 O4 1.628(6) . ?
Si5 O5 1.630(6) . ?
Si5 C25 1.857(8) . ?
O11 H11O 0.9001 . ?
N1 N2 1.321(11) . ?
N1 C33 1.340(12) . ?
N2 C31 1.348(13) . ?
N3 C38 1.357(12) . ?
N3 C34 1.376(14) . ?
N4 N5 1.331(10) . ?
N4 C48 1.352(10) . ?
N5 C46 1.372(10) . ?
N6 C53 1.357(12) . ?
N6 C49 1.370(11) . ?
C1 C2 1.395(13) . ?
C1 C6 1.402(12) . ?
C2 C3 1.388(13) . ?
C2 H2 0.9500 . ?
C3 C4 1.360(15) . ?
C3 H3 0.9500 . ?
C4 C5 1.376(16) . ?
C4 H4 0.9500 . ?
C5 C6 1.379(13) . ?
C5 H5 0.9500 . ?
C6 H6 0.9500 . ?
C7 C8 1.374(14) . ?
C7 C12 1.397(15) . ?
C8 C9 1.390(17) . ?
C8 H8 0.9500 . ?
C9 C10 1.40(2) . ?
C9 H9 0.9500 . ?
C10 C11 1.39(2) . ?
C10 H10 0.9500 . ?
C11 C12 1.364(15) . ?
C11 H11 0.9500 . ?
C12 H12 0.9500 . ?
C13 C14 1.409(14) . ?
C13 C18 1.409(13) . ?
C14 C15 1.382(14) . ?
C14 H14 0.9500 . ?
C15 C16 1.402(17) . ?
C15 H15 0.9500 . ?
C16 C17 1.349(17) . ?
C16 H16 0.9500 . ?
C17 C18 1.372(14) . ?
C17 H17 0.9500 . ?
C18 H18 0.9500 . ?
C19 C24 1.398(13) . ?
C19 C20 1.425(12) . ?
C20 C21 1.375(13) . ?
C20 H20 0.9500 . ?
C21 C22 1.391(15) . ?
C21 H21 0.9500 . ?
C22 C23 1.381(15) . ?
C22 H22 0.9500 . ?
C23 C24 1.407(13) . ?
C23 H23 0.9500 . ?
C24 H24 0.9500 . ?
C25 C26 1.396(12) . ?
C25 C30 1.408(11) . ?
C26 C27 1.394(14) . ?
C26 H26 0.9500 . ?
C27 C28 1.370(16) . ?
C27 H27 0.9500 . ?
C28 C29 1.382(16) . ?
C28 H28 0.9500 . ?
C29 C30 1.369(14) . ?
C29 H29 0.9500 . ?
C30 H30 0.9500 . ?
C31 C32 1.396(15) . ?
C31 C39 1.473(15) . ?
C32 C33 1.381(14) . ?
C32 H32 0.9500 . ?
C33 C34 1.438(14) . ?
C34 C35 1.387(15) . ?
C35 C36 1.377(16) . ?
C35 H35 0.9500 . ?
C36 C37 1.372(18) . ?
C36 H36 0.9500 . ?
C37 C38 1.403(14) . ?
C37 H37 0.9500 . ?
C38 C45 1.522(15) . ?
C39 C44 1.399(16) . ?
C39 C40 1.404(17) . ?
C40 C41 1.397(16) . ?
C40 H40 0.9500 . ?
C41 C42 1.399(19) . ?
C41 H41 0.9500 . ?
C42 C43 1.382(19) . ?
C42 H42 0.9500 . ?
C43 C44 1.381(17) . ?
C43 H43 0.9500 . ?
C44 H44 0.9500 . ?
C45 H45A 0.9800 . ?
C45 H45B 0.9800 . ?
C45 H45C 0.9800 . ?
C46 C47 1.390(13) . ?
C46 C54 1.463(12) . ?
C47 C48 1.379(13) . ?
C47 H47 0.9500 . ?
C48 C49 1.455(13) . ?
C49 C50 1.388(12) . ?
C50 C51 1.386(15) . ?
C50 H50 0.9500 . ?
C51 C52 1.382(14) . ?
C51 H51 0.9500 . ?
C52 C53 1.376(13) . ?
C52 H52 0.9500 . ?
C53 C60 1.518(13) . ?
C54 C55 1.372(13) . ?
C54 C59 1.389(12) . ?
C55 C56 1.392(14) . ?
C55 H55 0.9500 . ?
C56 C57 1.378(15) . ?
C56 H56 0.9500 . ?
C57 C58 1.392(16) . ?
C57 H57 0.9500 . ?
C58 C59 1.376(14) . ?
C58 H58 0.9500 . ?
C59 H59 0.9500 . ?
C60 H60A 0.9800 . ?
C60 H60B 0.9800 . ?
C60 H60C 0.9800 . ?

loop_
_geom_hbond_atom_site_label_D
_geom_hbond_atom_site_label_H
_geom_hbond_atom_site_label_A
_geom_hbond_distance_DH
_geom_hbond_distance_HA
_geom_hbond_distance_DA
_geom_hbond_angle_DHA
_geom_hbond_site_symmetry_A
O11 H11O O5 0.90 2.50 3.139(9) 128.2 2_666

loop_
_geom_torsion_atom_site_label_1
_geom_torsion_atom_site_label_2
_geom_torsion_atom_site_label_3
_geom_torsion_atom_site_label_4
_geom_torsion
_geom_torsion_site_symmetry_1
_geom_torsion_site_symmetry_2
_geom_torsion_site_symmetry_3
_geom_torsion_site_symmetry_4
_geom_torsion_publ_flag
O6 Si1 O1 Si2 -22.2(6) . . . . ?
O5 Si1 O1 Si2 99.4(5) . . . . ?
C1 Si1 O1 Si2 -142.1(5) . . . . ?
O2 Si2 O1 Si1 -138.2(5) . . . . ?
O7 Si2 O1 Si1 -21.0(6) . . . . ?
C7 Si2 O1 Si1 100.4(6) . . . . ?
O7 Si2 O2 Si3 -5.8(6) . . . . ?
O1 Si2 O2 Si3 111.7(5) . . . . ?
C7 Si2 O2 Si3 -130.1(6) . . . . ?
O8 Si3 O2 Si2 42.8(6) . . . . ?
O3 Si3 O2 Si2 -74.1(6) . . . . ?
C13 Si3 O2 Si2 168.0(5) . . . . ?
O9 Si4 O3 Si3 2.7(7) . . . . ?
O4 Si4 O3 Si3 -118.1(6) . . . . ?
C19 Si4 O3 Si3 126.5(6) . . . . ?
O8 Si3 O3 Si4 -16.1(7) . . . . ?
O2 Si3 O3 Si4 102.6(6) . . . . ?
C13 Si3 O3 Si4 -138.5(6) . . . . ?
O10 Si5 O4 Si4 10.4(7) . . . . ?
O5 Si5 O4 Si4 -110.7(6) . . . . ?
C25 Si5 O4 Si4 129.9(5) . . . . ?
O3 Si4 O4 Si5 105.9(6) . . . . ?
O9 Si4 O4 Si5 -15.2(7) . . . . ?
C19 Si4 O4 Si5 -137.6(6) . . . . ?
O10 Si5 O5 Si1 -23.7(7) . . . . ?
O4 Si5 O5 Si1 96.6(6) . . . . ?
C25 Si5 O5 Si1 -140.9(6) . . . . ?
O6 Si1 O5 Si5 38.5(7) . . . . ?
O1 Si1 O5 Si5 -81.1(6) . . . . ?
C1 Si1 O5 Si5 159.3(6) . . . . ?
O1 Si1 O6 Cu1 56.1(5) . . . . ?
O5 Si1 O6 Cu1 -63.2(5) . . . . ?
C1 Si1 O6 Cu1 176.5(4) . . . . ?
O1 Si1 O6 Cu4 -170.5(4) . . . 2_666 ?
O5 Si1 O6 Cu4 70.2(5) . . . 2_666 ?
C1 Si1 O6 Cu4 -50.0(5) . . . 2_666 ?
O2 Si2 O7 Cu1 156.2(4) . . . . ?
O1 Si2 O7 Cu1 38.2(6) . . . . ?
C7 Si2 O7 Cu1 -79.7(6) . . . . ?
O2 Si2 O7 Cu2 -19.2(6) . . . . ?
O1 Si2 O7 Cu2 -137.2(5) . . . . ?
C7 Si2 O7 Cu2 104.9(6) . . . . ?
O2 Si3 O8 Cu2 -56.7(5) . . . . ?
O3 Si3 O8 Cu2 59.1(4) . . . . ?
C13 Si3 O8 Cu2 179.2(4) . . . . ?
O2 Si3 O8 Cu3 123.2(6) . . . . ?
O3 Si3 O8 Cu3 -121.0(6) . . . . ?
C13 Si3 O8 Cu3 -0.9(8) . . . . ?
O3 Si4 O9 Cu1 -135.2(4) . . . 2_666 ?
O4 Si4 O9 Cu1 -15.6(5) . . . 2_666 ?
C19 Si4 O9 Cu1 103.4(5) . . . 2_666 ?
O3 Si4 O9 Cu4 82.7(5) . . . . ?
O4 Si4 O9 Cu4 -157.7(4) . . . . ?
C19 Si4 O9 Cu4 -38.7(6) . . . . ?
O4 Si5 O10 Cu1 25.3(5) . . . 2_666 ?
O5 Si5 O10 Cu1 146.9(4) . . . 2_666 ?
C25 Si5 O10 Cu1 -96.6(5) . . . 2_666 ?
O4 Si5 O10 Cu2 156.5(4) . . . 2_666 ?
O5 Si5 O10 Cu2 -81.9(4) . . . 2_666 ?
C25 Si5 O10 Cu2 34.6(5) . . . 2_666 ?
C33 N1 N2 C31 0.2(11) . . . . ?
Cu3 N1 N2 C31 167.6(7) . . . . ?
C48 N4 N5 C46 0.3(10) . . . . ?
Cu4 N4 N5 C46 -166.5(6) . . . . ?
C48 N4 N5 Cu3 164.9(6) . . . . ?
Cu4 N4 N5 Cu3 -1.9(11) . . . . ?
O6 Si1 C1 C2 140.3(7) . . . . ?
O1 Si1 C1 C2 -100.3(8) . . . . ?
O5 Si1 C1 C2 18.0(9) . . . . ?
O6 Si1 C1 C6 -38.5(9) . . . . ?
O1 Si1 C1 C6 80.9(8) . . . . ?
O5 Si1 C1 C6 -160.8(8) . . . . ?
C6 C1 C2 C3 -1.1(14) . . . . ?
Si1 C1 C2 C3 -179.9(8) . . . . ?
C1 C2 C3 C4 0.4(17) . . . . ?
C2 C3 C4 C5 0.6(19) . . . . ?
C3 C4 C5 C6 -1(2) . . . . ?
C4 C5 C6 C1 0.2(19) . . . . ?
C2 C1 C6 C5 0.9(16) . . . . ?
Si1 C1 C6 C5 179.7(9) . . . . ?
O2 Si2 C7 C8 -102.6(10) . . . . ?
O7 Si2 C7 C8 135.7(10) . . . . ?
O1 Si2 C7 C8 16.9(11) . . . . ?
O2 Si2 C7 C12 82.8(9) . . . . ?
O7 Si2 C7 C12 -38.8(10) . . . . ?
O1 Si2 C7 C12 -157.6(8) . . . . ?
C12 C7 C8 C9 -3(2) . . . . ?
Si2 C7 C8 C9 -178.0(11) . . . . ?
C7 C8 C9 C10 4(2) . . . . ?
C8 C9 C10 C11 -5(2) . . . . ?
C9 C10 C11 C12 5(2) . . . . ?
C10 C11 C12 C7 -4(2) . . . . ?
C8 C7 C12 C11 3.1(18) . . . . ?
Si2 C7 C12 C11 177.9(10) . . . . ?
O8 Si3 C13 C14 72.7(9) . . . . ?
O2 Si3 C13 C14 -51.5(9) . . . . ?
O3 Si3 C13 C14 -167.7(8) . . . . ?
O8 Si3 C13 C18 -103.9(8) . . . . ?
O2 Si3 C13 C18 132.0(7) . . . . ?
O3 Si3 C13 C18 15.7(9) . . . . ?
C18 C13 C14 C15 0.7(15) . . . . ?
Si3 C13 C14 C15 -176.0(8) . . . . ?
C13 C14 C15 C16 -0.3(17) . . . . ?
C14 C15 C16 C17 0.0(18) . . . . ?
C15 C16 C17 C18 -0.2(17) . . . . ?
C16 C17 C18 C13 0.7(17) . . . . ?
C14 C13 C18 C17 -0.9(15) . . . . ?
Si3 C13 C18 C17 175.8(8) . . . . ?
O3 Si4 C19 C24 133.1(8) . . . . ?
O9 Si4 C19 C24 -104.2(8) . . . . ?
O4 Si4 C19 C24 16.7(9) . . . . ?
O3 Si4 C19 C20 -44.8(8) . . . . ?
O9 Si4 C19 C20 77.9(8) . . . . ?
O4 Si4 C19 C20 -161.2(7) . . . . ?
C24 C19 C20 C21 2.2(14) . . . . ?
Si4 C19 C20 C21 -179.8(8) . . . . ?
C19 C20 C21 C22 -1.0(16) . . . . ?
C20 C21 C22 C23 0.1(17) . . . . ?
C21 C22 C23 C24 -0.5(17) . . . . ?
C20 C19 C24 C23 -2.7(15) . . . . ?
Si4 C19 C24 C23 179.4(8) . . . . ?
C22 C23 C24 C19 1.8(16) . . . . ?
O10 Si5 C25 C26 51.1(7) . . . . ?
O4 Si5 C25 C26 -68.7(7) . . . . ?
O5 Si5 C25 C26 169.6(7) . . . . ?
O10 Si5 C25 C30 -126.9(7) . . . . ?
O4 Si5 C25 C30 113.3(7) . . . . ?
O5 Si5 C25 C30 -8.4(8) . . . . ?
C30 C25 C26 C27 4.1(13) . . . . ?
Si5 C25 C26 C27 -174.0(8) . . . . ?
C25 C26 C27 C28 -4.0(16) . . . . ?
C26 C27 C28 C29 2.5(17) . . . . ?
C27 C28 C29 C30 -1.2(16) . . . . ?
C28 C29 C30 C25 1.4(15) . . . . ?
C26 C25 C30 C29 -2.8(13) . . . . ?
Si5 C25 C30 C29 175.3(7) . . . . ?
N1 N2 C31 C32 0.6(12) . . . . ?
N1 N2 C31 C39 -178.0(9) . . . . ?
N2 C31 C32 C33 -1.2(12) . . . . ?
C39 C31 C32 C33 177.3(11) . . . . ?
N2 N1 C33 C32 -1.0(12) . . . . ?
Cu3 N1 C33 C32 -170.8(7) . . . . ?
N2 N1 C33 C34 -179.7(9) . . . . ?
Cu3 N1 C33 C34 10.5(12) . . . . ?
C31 C32 C33 N1 1.3(12) . . . . ?
C31 C32 C33 C34 179.7(12) . . . . ?
C38 N3 C34 C35 -3.6(16) . . . . ?
Cu3 N3 C34 C35 176.5(10) . . . . ?
C38 N3 C34 C33 172.9(9) . . . . ?
Cu3 N3 C34 C33 -7.0(11) . . . . ?
N1 C33 C34 N3 -1.7(14) . . . . ?
C32 C33 C34 N3 -180.0(11) . . . . ?
N1 C33 C34 C35 174.7(11) . . . . ?
C32 C33 C34 C35 -4(2) . . . . ?
N3 C34 C35 C36 1(2) . . . . ?
C33 C34 C35 C36 -175.2(12) . . . . ?
C34 C35 C36 C37 2(2) . . . . ?
C35 C36 C37 C38 -2(2) . . . . ?
C34 N3 C38 C37 3.4(15) . . . . ?
Cu3 N3 C38 C37 -176.7(8) . . . . ?
C34 N3 C38 C45 -174.5(9) . . . . ?
Cu3 N3 C38 C45 5.4(14) . . . . ?
C36 C37 C38 N3 -0.5(18) . . . . ?
C36 C37 C38 C45 177.4(11) . . . . ?
N2 C31 C39 C44 -172.5(11) . . . . ?
C32 C31 C39 C44 9.1(19) . . . . ?
N2 C31 C39 C40 8.5(16) . . . . ?
C32 C31 C39 C40 -169.9(11) . . . . ?
C44 C39 C40 C41 -1.7(18) . . . . ?
C31 C39 C40 C41 177.3(11) . . . . ?
C39 C40 C41 C42 1.7(19) . . . . ?
C40 C41 C42 C43 -0.2(19) . . . . ?
C41 C42 C43 C44 -1(2) . . . . ?
C42 C43 C44 C39 1(2) . . . . ?
C40 C39 C44 C43 0.3(18) . . . . ?
C31 C39 C44 C43 -178.7(11) . . . . ?
N4 N5 C46 C47 -0.3(10) . . . . ?
Cu3 N5 C46 C47 -162.6(7) . . . . ?
N4 N5 C46 C54 179.9(8) . . . . ?
Cu3 N5 C46 C54 17.6(13) . . . . ?
N5 C46 C47 C48 0.3(11) . . . . ?
C54 C46 C47 C48 180.0(10) . . . . ?
N5 N4 C48 C47 -0.1(10) . . . . ?
Cu4 N4 C48 C47 169.1(6) . . . . ?
N5 N4 C48 C49 179.7(8) . . . . ?
Cu4 N4 C48 C49 -11.2(10) . . . . ?
C46 C47 C48 N4 -0.1(11) . . . . ?
C46 C47 C48 C49 -179.8(10) . . . . ?
C53 N6 C49 C50 8.0(14) . . . . ?
Cu4 N6 C49 C50 -162.6(8) . . . . ?
C53 N6 C49 C48 -170.4(8) . . . . ?
Cu4 N6 C49 C48 19.0(10) . . . . ?
N4 C48 C49 N6 -6.7(12) . . . . ?
C47 C48 C49 N6 172.9(10) . . . . ?
N4 C48 C49 C50 175.0(9) . . . . ?
C47 C48 C49 C50 -5.4(18) . . . . ?
N6 C49 C50 C51 -2.8(16) . . . . ?
C48 C49 C50 C51 175.4(10) . . . . ?
C49 C50 C51 C52 -2.1(17) . . . . ?
C50 C51 C52 C53 1.9(17) . . . . ?
C49 N6 C53 C52 -8.2(14) . . . . ?
Cu4 N6 C53 C52 159.9(8) . . . . ?
C49 N6 C53 C60 173.2(8) . . . . ?
Cu4 N6 C53 C60 -18.7(13) . . . . ?
C51 C52 C53 N6 3.4(17) . . . . ?
C51 C52 C53 C60 -178.0(10) . . . . ?
N5 C46 C54 C55 32.6(13) . . . . ?
C47 C46 C54 C55 -147.1(11) . . . . ?
N5 C46 C54 C59 -150.0(9) . . . . ?
C47 C46 C54 C59 30.3(16) . . . . ?
C59 C54 C55 C56 2.8(15) . . . . ?
C46 C54 C55 C56 -179.8(10) . . . . ?
C54 C55 C56 C57 -0.9(17) . . . . ?
C55 C56 C57 C58 -0.5(18) . . . . ?
C56 C57 C58 C59 0.1(18) . . . . ?
C57 C58 C59 C54 1.7(17) . . . . ?
C55 C54 C59 C58 -3.2(15) . . . . ?
C46 C54 C59 C58 179.4(10) . . . . ?

loop_
_platon_squeeze_void_nr
_platon_squeeze_void_average_x
_platon_squeeze_void_average_y
_platon_squeeze_void_average_z
_platon_squeeze_void_volume
_platon_squeeze_void_count_electrons
_platon_squeeze_void_content
1 0.101 0.398 0.000 633 241 ' '
